data_9014553
loop_
_publ_author_name
'Groult, D.'
'Mercey, C.'
'Raveau, B.'

_publ_section_title
;
 Nouveaux oxydes a structure en feuillets: Les titanates de potassium
 non-stoechiometriques KX (MY Ti2-Y) O4
 _cod_database_code 1001129
;
_journal_name_full 'Journal of Solid State Chemistry'
_journal_page_first 289
_journal_page_last 296
_journal_paper_doi 10.1016/S0022-4596(80)80022-3
_journal_volume 32
_journal_year 1980
_chemical_formula_sum 'K0.4 Mg0.2 O2 Ti0.8'
_space_group_IT_number 36
_symmetry_space_group_name_Hall 'C 2c -2'
_symmetry_space_group_name_H-M 'C m c 21'
_cell_angle_alpha 90
_cell_angle_beta 90
_cell_angle_gamma 90
_cell_length_a 3.8207
_cell_length_b 15.641
_cell_length_c 2.9814
_cell_formula_units_Z 4
_cell_volume 178.167
_database_code_amcsd 0013383
_exptl_crystal_density_diffrn 3.385
_cod_duplicate_entry 1001129
_cod_original_formula_sum 'K.4 (Mg.2 Ti.8) O2'
_cod_database_code 9014553
_amcsd_formula_title 'K0.8 Mg0.4 O4 Ti1.6'

loop_
_space_group_symop_operation_xyz
x,y,z
1/2+x,1/2+y,z
x,-y,1/2+z
1/2+x,1/2-y,1/2+z
-x,y,z
1/2-x,1/2+y,z
-x,-y,1/2+z
1/2-x,1/2-y,1/2+z

loop_
_atom_site_label
_atom_site_fract_x
_atom_site_fract_y
_atom_site_fract_z
_atom_site_occupancy
K1 0.00000 0.00140 0.24300 0.40000
Mg1 0.00000 0.31360 0.63900 0.20000
Ti1 0.00000 0.31360 0.63900 0.80000
O1 0.00000 0.21780 0.14800 1.00000
O2 0.00000 0.38350 0.09600 1.00000

loop_
_cod_related_entry_id
_cod_related_entry_database
_cod_related_entry_code
1 AMCSD 0013383
